data_9017603
loop_
_publ_author_name
'Elliott, P.'
'Kolitsch, U.'
'Willis, A. C.'
'Libowitzky, E.'

_publ_section_title
;
 Description and crystal structure of domerockite, Cu4(AsO4)(AsO3OH)(OH)3*H2O
 a new mineral from the Dome Rock mine, South Australia
;
_journal_name_full 'Mineralogical Magazine'
_journal_page_first 509
_journal_page_last 522
_journal_volume 77
_journal_year 2013
_chemical_compound_source 'Dome Rock mine, South Australia'
_chemical_formula_sum 'As0.98 Cu1.98 H2.955 O6 P0.01 Si0.01 Zn0.02'
_chemical_name_mineral Domerockite
_space_group_IT_number 2
_space_group_name_Hall '-P 1'
_space_group_name_H-M_alt 'P -1'
_symmetry_space_group_name_H-M 'P -1'
_cell_angle_alpha 75.26
_cell_angle_beta 83.56
_cell_angle_gamma 79.97
_cell_formula_units_Z 4
_cell_length_a 5.378
_cell_length_b 8.962
_cell_length_c 9.841
_cell_volume 450.545
_database_code_amcsd 0020093
_exptl_crystal_density_diffrn 4.424
_cod_data_source_file inputs/fixed/downloads/18/18509.cif
_cod_data_source_block 18509
_cod_original_formula_sum '(Cu1.98 Zn.02) H2.955 (As.98 P.01 Si.01) O6'
_cod_database_code 9017603

loop_
_space_group_symop_operation_xyz
x,y,z
-x,-y,-z

loop_
_atom_site_aniso_label
_atom_site_aniso_U_11
_atom_site_aniso_U_22
_atom_site_aniso_U_33
_atom_site_aniso_U_12
_atom_site_aniso_U_13
_atom_site_aniso_U_23
Cu1 0.01710 0.01860 0.01230 0.00050 -0.00030 -0.00670
Zn1 0.01710 0.01860 0.01230 0.00050 -0.00030 -0.00670
Cu2 0.01900 0.02170 0.01140 -0.00080 0.00000 -0.00920
Zn2 0.01900 0.02170 0.01140 -0.00080 0.00000 -0.00920
Cu3 0.01870 0.02180 0.01330 0.00000 -0.00040 -0.00910
Zn3 0.01870 0.02180 0.01330 0.00000 -0.00040 -0.00910
Cu4 0.01950 0.01950 0.01590 0.00240 0.00280 -0.00190
Zn4 0.01950 0.01950 0.01590 0.00240 0.00280 -0.00190
Cu5 0.01770 0.02180 0.01460 -0.00400 -0.00050 -0.00090
Zn5 0.01770 0.02180 0.01460 -0.00400 -0.00050 -0.00090
As1 0.01740 0.01720 0.01470 -0.00120 0.00180 -0.00480
P1 0.01740 0.01720 0.01470 -0.00120 0.00180 -0.00480
Si1 0.01740 0.01720 0.01470 -0.00120 0.00180 -0.00480
As2 0.01670 0.01710 0.01420 -0.00070 0.00120 -0.00420
P2 0.01670 0.01710 0.01420 -0.00070 0.00120 -0.00420
Si2 0.01670 0.01710 0.01420 -0.00070 0.00120 -0.00420
O1 0.02000 0.01900 0.02100 -0.00500 0.00200 -0.00500
O2 0.02700 0.02100 0.01800 -0.00500 0.00000 -0.00700
O3 0.01800 0.01900 0.01800 0.00000 -0.00100 -0.00900
O4 0.01800 0.01700 0.01800 0.00000 0.00200 -0.00300
O5 0.02000 0.01900 0.01300 -0.00200 0.00100 0.00000
O6 0.01700 0.02500 0.02200 -0.00300 -0.00200 -0.00600
O7 0.01900 0.02100 0.01700 -0.00600 0.00000 -0.00100
O8 0.02400 0.02000 0.01400 0.00400 -0.00400 -0.00800
OOH9 0.01700 0.02000 0.01400 -0.00400 -0.00100 -0.00400
OOH10 0.02100 0.02000 0.01300 -0.00200 0.00100 -0.01100
OOH11 0.02200 0.02800 0.01200 -0.00500 0.00000 -0.00500
Wat12 0.02200 0.02800 0.01400 -0.00100 0.00100 -0.00700

loop_
_atom_site_label
_atom_site_fract_x
_atom_site_fract_y
_atom_site_fract_z
_atom_site_occupancy
_atom_site_U_iso_or_equiv
_atom_site_type_symbol
_atom_site_attached_hydrogens
Cu1 0.23460 0.50780 0.25502 0.99000 0.01630 Cu 0
Zn1 0.23460 0.50780 0.25502 0.01000 0.01630 Zn 0
Cu2 0.00000 0.50000 0.00000 0.99000 0.01730 Cu 0
Zn2 0.00000 0.50000 0.00000 0.01000 0.01730 Zn 0
Cu3 0.50000 0.50000 0.50000 0.99000 0.01800 Cu 0
Zn3 0.50000 0.50000 0.50000 0.01000 0.01800 Zn 0
Cu4 0.86470 0.89452 0.12655 0.99000 0.02000 Cu 0
Zn4 0.86470 0.89452 0.12655 0.01000 0.02000 Zn 0
Cu5 0.60540 0.99330 0.63698 0.99000 0.01840 Cu 0
Zn5 0.60540 0.99330 0.63698 0.01000 0.01840 Zn 0
H4 0.82000 0.87000 0.82400 0.91000 0.05000 H 0
As1 0.39852 0.74792 -0.04397 0.98000 0.01680 As 0
P1 0.39852 0.74792 -0.04397 0.01000 0.01680 P 0
Si1 0.39852 0.74792 -0.04397 0.01000 0.01680 Si 0
As2 0.91275 0.75427 0.45714 0.98000 0.01650 As 0
P2 0.91275 0.75427 0.45714 0.01000 0.01650 P 0
Si2 0.91275 0.75427 0.45714 0.01000 0.01650 Si 0
O1 0.69400 0.74520 -0.00610 1.00000 0.01990 O 0
O2 0.38730 0.76110 -0.21790 1.00000 0.02150 O 0
O3 0.27220 0.58850 0.05020 1.00000 0.01870 O 0
O4 0.20020 0.89870 0.01010 1.00000 0.01840 O 0
O5 0.99530 0.74070 0.29170 1.00000 0.01850 O 0
O6 0.17280 0.75290 0.53900 1.00000 0.02180 O 0
O7 0.70500 0.91720 0.46450 1.00000 0.01950 O 0
O8 0.76870 0.59990 0.54470 1.00000 0.02020 O 0
OOH9 0.52640 0.57820 0.29980 1.00000 0.01680 O 0
OOH10 -0.05210 0.42820 0.20670 1.00000 0.01780 O 0
OOH11 0.52940 0.90300 0.21680 1.00000 0.02080 O 0
Wat12 0.90210 0.88750 0.73600 1.00000 0.02170 O 2
H1 0.49000 0.68400 0.30200 1.00000 0.05000 H 0
H2 -0.21700 0.46600 0.23300 1.00000 0.05000 H 0
H3 0.43000 0.93000 0.13000 1.00000 0.05000 H 0

loop_
_cod_changelog_entry_id
_cod_changelog_entry_author
_cod_changelog_entry_date
_cod_changelog_entry_text
1
;cod-tools version 3.8.0
Id: cif_guess_AMCSD_atom_types 9574 2023-05-10 09:00:05Z saulius
;
2023-05-10T18:58:23+03:00
;Derived atom types and hydrogen counts
from atom names that follow the AMCSD naming convention
(Wat == water, O-H == hydroxyl).
;

loop_
_cod_related_entry_id
_cod_related_entry_database
_cod_related_entry_code
1 AMCSD 0020093
